data_7110595
loop_
_publ_author_name
'Kim, Gyu-Shik'
'Zeng, Huadong'
'Rhule, Jeffrey T.'
'Weinstock, Ira A.'
'Hill, Craig L.'

_publ_section_title
;
 Synthesis, X-ray structure, and hydrolytic chemistry of the highly potent
 antiviral polyniobotungstate A-\a-[Si2Nb6W18O77]8--
;
_journal_issue 17
_journal_name_full 'Chemical Communications'
_journal_page_first 1651
_journal_paper_doi 10.1039/a903983j
_journal_year 1999
_chemical_formula_moiety '[(C4H9)4N]6H2[Si2Nb6W18O77].(C2H5)2O'
_chemical_formula_sum 'C100 H228 N6 Nb6 O78 Si2 W18'
_chemical_formula_weight 6685.81
_chemical_name_systematic
; 
 ? 
;
_space_group_IT_number 29
_symmetry_cell_setting orthorhombic
_symmetry_space_group_name_Hall 'P 2c -2ac'
_symmetry_space_group_name_H-M 'P c a 21'
_atom_sites_solution_hydrogens geom
_atom_sites_solution_primary direct
_atom_sites_solution_secondary difmap
_audit_creation_method SHELXL-97
_cell_angle_alpha 90.00
_cell_angle_beta 90.00
_cell_angle_gamma 90.00
_cell_formula_units_Z 4
_cell_length_a 29.4854(3)
_cell_length_b 20.3867(3)
_cell_length_c 28.42470(10)
_cell_measurement_reflns_used 258
_cell_measurement_temperature 293(2)
_cell_volume 17086.4(3)
_computing_cell_refinement 'Siemens XSCANS'
_computing_data_collection 'Siemens XSCANS'
_computing_data_reduction 'Siemens SHELXTL'
_computing_molecular_graphics 'Siemens SHELXTL'
_computing_publication_material 'Siemens SHELXTL'
_computing_structure_refinement 'SHELXL-97 (Sheldrick, 1997)'
_computing_structure_solution 'SHELXS-97 (Sheldrick, 1990)'
_diffrn_ambient_temperature 293(2)
_diffrn_measured_fraction_theta_full 1.000
_diffrn_measured_fraction_theta_max 1.000
_diffrn_measurement_device_type 'Siemens SMART CCD'
_diffrn_measurement_method '\w scans'
_diffrn_radiation_monochromator graphite
_diffrn_radiation_source 'fine-focus sealed tube'
_diffrn_radiation_type MoK\a
_diffrn_radiation_wavelength 0.71073
_diffrn_reflns_av_R_equivalents 0.0895
_diffrn_reflns_av_sigmaI/netI 0.1129
_diffrn_reflns_limit_h_max 35
_diffrn_reflns_limit_h_min -35
_diffrn_reflns_limit_k_max 22
_diffrn_reflns_limit_k_min -24
_diffrn_reflns_limit_l_max 30
_diffrn_reflns_limit_l_min -33
_diffrn_reflns_number 87737
_diffrn_reflns_theta_full 25.00
_diffrn_reflns_theta_max 25.00
_diffrn_reflns_theta_min 1.00
_exptl_absorpt_coefficient_mu 12.540
_exptl_absorpt_correction_T_max 0.7876
_exptl_absorpt_correction_T_min 0.2549
_exptl_absorpt_correction_type empirical
_exptl_crystal_colour colorless
_exptl_crystal_density_diffrn 2.570
_exptl_crystal_description needle
_exptl_crystal_F_000 12232
_exptl_crystal_size_max 0.15
_exptl_crystal_size_mid 0.10
_exptl_crystal_size_min 0.02
_refine_diff_density_max 2.317
_refine_diff_density_min -1.366
_refine_diff_density_rms 0.277
_refine_ls_abs_structure_details 'Flack H D (1983), Acta Cryst. A39, 876-881'
_refine_ls_abs_structure_Flack -0.008(6)
_refine_ls_extinction_coef 0.000016(2)
_refine_ls_extinction_expression Fc^*^=kFc[1+0.001xFc^2^\l^3^/sin(2\q)]^-1/4^
_refine_ls_extinction_method SHELXL
_refine_ls_goodness_of_fit_ref 0.988
_refine_ls_hydrogen_treatment mixed
_refine_ls_matrix_type fullcycle
_refine_ls_number_parameters 1348
_refine_ls_number_reflns 28106
_refine_ls_number_restraints 1
_refine_ls_restrained_S_all 0.988
_refine_ls_R_factor_all 0.0919
_refine_ls_R_factor_gt 0.0506
_refine_ls_shift/su_max 0.030
_refine_ls_shift/su_mean 0.002
_refine_ls_structure_factor_coef Fsqd
_refine_ls_weighting_details 'calc w=1/[\s^2^(Fo^2^)+(0.0463P)^2^+0.0000P] where P=(Fo^2^+2Fc^2^)/3'
_refine_ls_weighting_scheme calc
_refine_ls_wR_factor_gt 0.0941
_refine_ls_wR_factor_ref 0.1107
_reflns_number_gt 19664
_reflns_number_total 28106
_reflns_threshold_expression >2sigma(I)
_cod_data_source_file 903983jsup1.cif
_cod_data_source_block hill19
_cod_original_sg_symbol_H-M Pca2(1)
_cod_database_code 7110595

loop_
_symmetry_equiv_pos_as_xyz
'x, y, z'
'-x, -y, z+1/2'
'x+1/2, -y, z'
'-x+1/2, y, z+1/2'

loop_
_atom_site_label
_atom_site_type_symbol
_atom_site_fract_x
_atom_site_fract_y
_atom_site_fract_z
_atom_site_U_iso_or_equiv
_atom_site_adp_type
_atom_site_occupancy
_atom_site_symmetry_multiplicity
_atom_site_calc_flag
_atom_site_refinement_flags
W1 W 0.43649(3) 1.95739(4) 0.31176(3) 0.0363(2) Uani 1 1 d .
W2 W 0.45507(3) 2.06094(4) 0.40216(3) 0.0384(2) Uani 1 1 d .
W3 W 0.53333(3) 2.04555(4) 0.31652(3) 0.0359(2) Uani 1 1 d .
W4 W 0.43543(3) 1.92398(4) 0.48608(3) 0.0364(2) Uani 1 1 d .
W5 W 0.41895(3) 1.81849(4) 0.39503(3) 0.0351(2) Uani 1 1 d .
W6 W 0.50576(3) 1.80369(4) 0.29951(3) 0.0363(2) Uani 1 1 d .
W7 W 0.60235(3) 1.89427(4) 0.30476(3) 0.0371(2) Uani 1 1 d .
W8 W 0.62143(3) 2.00931(4) 0.40664(3) 0.0365(2) Uani 1 1 d .
W9 W 0.54218(3) 2.02218(4) 0.49270(3) 0.0365(2) Uani 1 1 d .
W10 W 0.66558(3) 1.41310(4) 0.57672(3) 0.0363(2) Uani 1 1 d .
W11 W 0.68282(3) 1.51370(4) 0.66896(3) 0.0346(2) Uani 1 1 d .
W12 W 0.76183(3) 1.50289(4) 0.58367(3) 0.0342(2) Uani 1 1 d .
W13 W 0.55646(3) 1.49344(4) 0.54603(3) 0.0336(2) Uani 1 1 d .
W14 W 0.57335(3) 1.59610(4) 0.64674(3) 0.0325(2) Uani 1 1 d .
W15 W 0.67807(3) 1.69604(4) 0.65433(3) 0.03061(19) Uani 1 1 d .
W16 W 0.75831(3) 1.68414(4) 0.57006(3) 0.03097(19) Uani 1 1 d .
W17 W 0.74072(3) 1.57691(4) 0.46607(3) 0.02998(19) Uani 1 1 d .
W18 W 0.64747(3) 1.48108(4) 0.45606(3) 0.0323(2) Uani 1 1 d .
Nb1 Nb 0.49779(6) 1.78789(8) 0.47784(6) 0.0293(4) Uani 1 1 d .
Nb2 Nb 0.60487(6) 1.88659(8) 0.48398(6) 0.0295(4) Uani 1 1 d .
Nb3 Nb 0.58445(6) 1.77059(9) 0.38042(6) 0.0326(4) Uani 1 1 d .
Nb4 Nb 0.55200(5) 1.65814(8) 0.53955(6) 0.0271(4) Uani 1 1 d .
Nb5 Nb 0.65814(5) 1.75620(8) 0.54638(6) 0.0265(4) Uani 1 1 d .
Nb6 Nb 0.63883(5) 1.64425(8) 0.44519(6) 0.0272(4) Uani 1 1 d .
Si1 Si 0.52065(15) 1.9130(2) 0.39723(18) 0.0201(11) Uani 1 1 d .
Si2 Si 0.65763(16) 1.5856(2) 0.55813(17) 0.0197(11) Uani 1 1 d .
O1 O 0.3946(4) 1.9573(7) 0.2701(5) 0.049(4) Uiso 1 1 d .
O2 O 0.4181(4) 2.0268(7) 0.3512(5) 0.046(4) Uani 1 1 d .
O3 O 0.4797(4) 2.0148(6) 0.2838(5) 0.036(3) Uani 1 1 d .
O4 O 0.4746(4) 1.8846(6) 0.2895(4) 0.038(3) Uani 1 1 d .
O5 O 0.4147(4) 1.8941(6) 0.3551(5) 0.036(3) Uani 1 1 d .
O6 O 0.4249(5) 2.1283(6) 0.4185(5) 0.053(4) Uani 1 1 d .
O7 O 0.4938(4) 2.0987(6) 0.3551(5) 0.040(3) Uani 1 1 d .
O8 O 0.5035(4) 2.0625(6) 0.4463(5) 0.038(3) Uani 1 1 d .
O9 O 0.4305(4) 1.9937(6) 0.4423(5) 0.036(3) Uani 1 1 d .
O10 O 0.5518(5) 2.1034(6) 0.2774(5) 0.043(4) Uani 1 1 d .
O11 O 0.5644(4) 1.9687(6) 0.2957(4) 0.038(3) Uani 1 1 d .
O12 O 0.5788(5) 2.0502(6) 0.3659(5) 0.049(4) Uani 1 1 d .
O13 O 0.3983(4) 1.9469(7) 0.5282(5) 0.052(4) Uani 1 1 d .
O14 O 0.4922(4) 1.9678(6) 0.5047(4) 0.034(3) Uani 1 1 d .
O15 O 0.3970(4) 1.8711(6) 0.4473(5) 0.036(3) Uani 1 1 d .
O16 O 0.4584(4) 1.8453(6) 0.5139(4) 0.033(3) Uani 1 1 d .
O17 O 0.3715(4) 1.7758(7) 0.3816(5) 0.051(4) Uani 1 1 d .
O18 O 0.4620(4) 1.7889(6) 0.3493(5) 0.037(3) Uani 1 1 d .
O19 O 0.4454(4) 1.7610(5) 0.4402(5) 0.032(3) Uani 1 1 d .
O20 O 0.4856(5) 1.7564(6) 0.2539(5) 0.045(4) Uani 1 1 d .
O21 O 0.5457(4) 1.7416(6) 0.3298(4) 0.033(3) Uani 1 1 d .
O22 O 0.5578(4) 1.8437(6) 0.2706(5) 0.039(3) Uani 1 1 d .
O23 O 0.6432(5) 1.9054(7) 0.2623(5) 0.055(5) Uani 1 1 d .
O24 O 0.6261(4) 1.9449(6) 0.3580(4) 0.036(3) Uani 1 1 d .
O25 O 0.6232(4) 1.8160(6) 0.3333(5) 0.037(3) Uani 1 1 d .
O26 O 0.6686(4) 2.0571(6) 0.3984(6) 0.053(4) Uani 1 1 d .
O27 O 0.6454(4) 1.9481(5) 0.4510(4) 0.029(3) Uani 1 1 d .
O28 O 0.5944(4) 2.0561(5) 0.4581(5) 0.040(3) Uani 1 1 d .
O29 O 0.5396(5) 2.0771(6) 0.5372(5) 0.049(4) Uani 1 1 d .
O30 O 0.5829(4) 1.9591(5) 0.5206(4) 0.034(3) Uani 1 1 d .
O31 O 0.5504(4) 1.8372(5) 0.4969(4) 0.027(3) Uani 1 1 d .
O32 O 0.5035(4) 1.7133(6) 0.5177(4) 0.035(3) Uani 1 1 d .
O33 O 0.5364(4) 1.7555(6) 0.4246(4) 0.031(3) Uani 1 1 d .
O34 O 0.6133(4) 1.8279(5) 0.4286(4) 0.029(3) Uani 1 1 d .
O35 O 0.6447(4) 1.8438(6) 0.5275(4) 0.030(3) Uani 1 1 d .
O36 O 0.6200(4) 1.6949(5) 0.3917(4) 0.029(3) Uani 1 1 d .
O37 O 0.4967(4) 1.9726(5) 0.3688(4) 0.025(3) Uani 1 1 d .
O38 O 0.5448(4) 1.8621(5) 0.3609(4) 0.025(3) Uani 1 1 d .
O39 O 0.4831(4) 1.8744(5) 0.4286(4) 0.028(3) Uani 1 1 d .
O40 O 0.5583(4) 1.9457(5) 0.4320(4) 0.030(3) Uani 1 1 d .
O41 O 0.6592(5) 1.3317(7) 0.5771(5) 0.059(4) Uani 1 1 d .
O42 O 0.6689(4) 1.4287(7) 0.6429(5) 0.044(4) Uani 1 1 d .
O43 O 0.7314(4) 1.4217(6) 0.5758(5) 0.042(3) Uani 1 1 d .
O44 O 0.6652(4) 1.4313(5) 0.5107(4) 0.031(3) Uani 1 1 d .
O45 O 0.6050(4) 1.4442(6) 0.5741(5) 0.040(3) Uani 1 1 d .
O46 O 0.6863(4) 1.4927(7) 0.7251(5) 0.045(4) Uani 1 1 d .
O47 O 0.7431(4) 1.5003(6) 0.6489(4) 0.035(3) Uani 1 1 d .
O48 O 0.6920(4) 1.6037(7) 0.6709(4) 0.046(4) Uani 1 1 d .
O49 O 0.6192(4) 1.5355(6) 0.6627(5) 0.038(3) Uani 1 1 d .
O50 O 0.8161(4) 1.4753(7) 0.5885(5) 0.046(4) Uani 1 1 d .
O51 O 0.7572(4) 1.5188(6) 0.5194(4) 0.032(3) Uani 1 1 d .
O52 O 0.7680(4) 1.5949(7) 0.5909(4) 0.044(4) Uani 1 1 d .
O53 O 0.5162(5) 1.4351(6) 0.5400(5) 0.046(4) Uani 1 1 d .
O54 O 0.5884(4) 1.4885(5) 0.4895(4) 0.035(3) Uani 1 1 d .
O55 O 0.5242(4) 1.5694(5) 0.5304(4) 0.032(3) Uani 1 1 d .
O56 O 0.5411(4) 1.5174(6) 0.6157(4) 0.034(3) Uani 1 1 d .
O57 O 0.5418(5) 1.5972(7) 0.6975(4) 0.044(4) Uani 1 1 d .
O58 O 0.5372(4) 1.6487(6) 0.6051(4) 0.035(3) Uani 1 1 d .
O59 O 0.6157(4) 1.6626(6) 0.6545(4) 0.032(3) Uani 1 1 d .
O60 O 0.6812(4) 1.7335(6) 0.7080(4) 0.034(3) Uani 1 1 d .
O61 O 0.7389(4) 1.7053(6) 0.6330(4) 0.034(3) Uani 1 1 d .
O62 O 0.6598(4) 1.7661(6) 0.6160(4) 0.034(3) Uani 1 1 d .
O63 O 0.8111(4) 1.7169(7) 0.5692(5) 0.042(3) Uani 1 1 d .
O64 O 0.7528(4) 1.6466(6) 0.5090(5) 0.036(3) Uani 1 1 d .
O65 O 0.7239(4) 1.7582(5) 0.5491(4) 0.030(3) Uani 1 1 d .
O66 O 0.7888(4) 1.5727(6) 0.4340(5) 0.041(4) Uani 1 1 d .
O67 O 0.7080(4) 1.5012(6) 0.4413(4) 0.031(3) Uani 1 1 d .
O68 O 0.7041(4) 1.6305(6) 0.4276(4) 0.032(3) Uani 1 1 d .
O69 O 0.6362(5) 1.4203(6) 0.4173(5) 0.041(4) Uani 1 1 d .
O70 O 0.6281(4) 1.5544(6) 0.4203(4) 0.028(3) Uani 1 1 d .
O71 O 0.5964(4) 1.7222(6) 0.5536(4) 0.028(3) Uani 1 1 d .
O72 O 0.5835(4) 1.6434(5) 0.4805(4) 0.030(3) Uani 1 1 d .
O73 O 0.6604(4) 1.7140(5) 0.4872(4) 0.026(3) Uani 1 1 d .
O74 O 0.6831(4) 1.5259(6) 0.5871(4) 0.031(3) Uani 1 1 d .
O75 O 0.6786(4) 1.6553(5) 0.5754(4) 0.025(3) Uani 1 1 d .
O76 O 0.6031(3) 1.5833(5) 0.5686(4) 0.022(3) Uani 1 1 d .
O77 O 0.6661(4) 1.5779(5) 0.5018(4) 0.027(3) Uani 1 1 d .
N1 N 0.6248(6) 0.4115(8) 0.9639(6) 0.047(5) Uiso 1 1 d .
N2 N 0.7889(6) 0.6567(9) 0.7842(7) 0.053(5) Uiso 1 1 d .
N3 N 0.7152(6) 0.9372(9) 0.9961(7) 0.056(5) Uiso 1 1 d .
N4 N 0.5598(7) 1.2623(11) 0.4464(8) 0.077(6) Uiso 1 1 d .
N5 N 0.4750(7) 0.1342(10) 1.1660(8) 0.065(6) Uiso 1 1 d .
N6 N 0.6697(7) 1.2390(10) 0.7221(8) 0.072(6) Uiso 1 1 d .
C1 C 0.6489(9) 0.3895(13) 0.9189(10) 0.077(8) Uiso 1 1 d .
H1A H 0.6418 0.3436 0.9136 0.093 Uiso 1 1 calc R
H1B H 0.6362 0.4140 0.8927 0.093 Uiso 1 1 calc R
C2 C 0.6992(11) 0.3969(16) 0.9173(13) 0.107(11) Uiso 1 1 d .
H2A H 0.7131 0.3692 0.9410 0.129 Uiso 1 1 calc R
H2B H 0.7075 0.4421 0.9238 0.129 Uiso 1 1 calc R
C3 C 0.7158(16) 0.377(2) 0.8678(17) 0.172(18) Uiso 1 1 d .
H3A H 0.7061 0.3319 0.8629 0.207 Uiso 1 1 calc R
H3B H 0.6992 0.4035 0.8455 0.207 Uiso 1 1 calc R
C4 C 0.7629(19) 0.380(3) 0.854(2) 0.23(3) Uiso 1 1 d .
H4A H 0.7662 0.3653 0.8225 0.341 Uiso 1 1 calc R
H4B H 0.7804 0.3524 0.8748 0.341 Uiso 1 1 calc R
H4C H 0.7734 0.4244 0.8570 0.341 Uiso 1 1 calc R
C5 C 0.6437(9) 0.3742(12) 1.0048(9) 0.070(7) Uiso 1 1 d .
H5A H 0.6741 0.3907 1.0103 0.084 Uiso 1 1 calc R
H5B H 0.6258 0.3861 1.0322 0.084 Uiso 1 1 calc R
C6 C 0.6467(9) 0.3023(12) 1.0042(10) 0.071(8) Uiso 1 1 d .
H6A H 0.6582 0.2885 0.9738 0.085 Uiso 1 1 calc R
H6B H 0.6165 0.2843 1.0078 0.085 Uiso 1 1 calc R
C7 C 0.6760(11) 0.2748(16) 1.0411(13) 0.112(11) Uiso 1 1 d .
H7A H 0.6656 0.2912 1.0713 0.134 Uiso 1 1 calc R
H7B H 0.7065 0.2911 1.0363 0.134 Uiso 1 1 calc R
C8 C 0.6780(12) 0.1986(17) 1.0437(14) 0.135(14) Uiso 1 1 d .
H8A H 0.6973 0.1856 1.0693 0.203 Uiso 1 1 calc R
H8B H 0.6900 0.1816 1.0147 0.203 Uiso 1 1 calc R
H8C H 0.6480 0.1815 1.0486 0.203 Uiso 1 1 calc R
C9 C 0.5742(8) 0.3898(12) 0.9595(10) 0.073(8) Uiso 1 1 d .
H9A H 0.5589 0.3973 0.9892 0.087 Uiso 1 1 calc R
H9B H 0.5730 0.3432 0.9528 0.087 Uiso 1 1 calc R
C10 C 0.5489(10) 0.4287(15) 0.9193(12) 0.103(11) Uiso 1 1 d .
H10A H 0.5411 0.4723 0.9304 0.123 Uiso 1 1 calc R
H10B H 0.5688 0.4333 0.8923 0.123 Uiso 1 1 calc R
C11 C 0.5084(9) 0.3946(14) 0.9057(12) 0.091(9) Uiso 1 1 d .
H11A H 0.4898 0.3894 0.9335 0.110 Uiso 1 1 calc R
H11B H 0.5172 0.3509 0.8956 0.110 Uiso 1 1 calc R
C12 C 0.4793(10) 0.4234(14) 0.8680(11) 0.093(10) Uiso 1 1 d .
H12A H 0.4539 0.3951 0.8624 0.140 Uiso 1 1 calc R
H12B H 0.4967 0.4278 0.8396 0.140 Uiso 1 1 calc R
H12C H 0.4687 0.4657 0.8778 0.140 Uiso 1 1 calc R
C13 C 0.6306(8) 0.4843(11) 0.9708(9) 0.063(7) Uiso 1 1 d .
H13A H 0.6625 0.4935 0.9759 0.076 Uiso 1 1 calc R
H13B H 0.6215 0.5065 0.9421 0.076 Uiso 1 1 calc R
C14 C 0.6042(8) 0.5115(11) 1.0107(8) 0.057(6) Uiso 1 1 d .
H14A H 0.6125 0.4893 1.0396 0.068 Uiso 1 1 calc R
H14B H 0.5721 0.5048 1.0053 0.068 Uiso 1 1 calc R
C15 C 0.6146(10) 0.5874(13) 1.0152(11) 0.082(9) Uiso 1 1 d .
H15A H 0.6472 0.5937 1.0159 0.099 Uiso 1 1 calc R
H15B H 0.6031 0.6096 0.9875 0.099 Uiso 1 1 calc R
C16 C 0.5943(12) 0.6185(17) 1.0580(13) 0.129(13) Uiso 1 1 d .
H16A H 0.6014 0.6644 1.0584 0.193 Uiso 1 1 calc R
H16B H 0.6065 0.5981 1.0857 0.193 Uiso 1 1 calc R
H16C H 0.5620 0.6129 1.0575 0.193 Uiso 1 1 calc R
C17 C 0.7869(7) 0.7198(10) 0.8121(9) 0.058(6) Uiso 1 1 d .
H17A H 0.8173 0.7378 0.8138 0.070 Uiso 1 1 calc R
H17B H 0.7776 0.7091 0.8439 0.070 Uiso 1 1 calc R
C18 C 0.7551(9) 0.7735(13) 0.7933(11) 0.080(8) Uiso 1 1 d .
H18A H 0.7621 0.7818 0.7605 0.096 Uiso 1 1 calc R
H18B H 0.7240 0.7582 0.7952 0.096 Uiso 1 1 calc R
C19 C 0.7594(9) 0.8343(12) 0.8197(10) 0.073(7) Uiso 1 1 d .
H19A H 0.7909 0.8479 0.8200 0.087 Uiso 1 1 calc R
H19B H 0.7500 0.8269 0.8520 0.087 Uiso 1 1 calc R
C20 C 0.7316(13) 0.8867(19) 0.7992(15) 0.151(15) Uiso 1 1 d .
H20A H 0.7353 0.9262 0.8172 0.227 Uiso 1 1 calc R
H20B H 0.7003 0.8739 0.7995 0.227 Uiso 1 1 calc R
H20C H 0.7410 0.8945 0.7673 0.227 Uiso 1 1 calc R
C21 C 0.7404(7) 0.6239(12) 0.7785(9) 0.060(7) Uiso 1 1 d .
H21A H 0.7206 0.6537 0.7616 0.072 Uiso 1 1 calc R
H21B H 0.7433 0.5842 0.7599 0.072 Uiso 1 1 calc R
C22 C 0.7195(9) 0.6073(13) 0.8249(10) 0.078(8) Uiso 1 1 d .
H22A H 0.7398 0.5787 0.8422 0.093 Uiso 1 1 calc R
H22B H 0.7156 0.6472 0.8431 0.093 Uiso 1 1 calc R
C23 C 0.6745(12) 0.5742(17) 0.8196(14) 0.123(12) Uiso 1 1 d .
H23A H 0.6782 0.5350 0.8006 0.148 Uiso 1 1 calc R
H23B H 0.6636 0.5608 0.8503 0.148 Uiso 1 1 calc R
C24 C 0.6443(11) 0.6124(17) 0.7998(13) 0.121(12) Uiso 1 1 d .
H24A H 0.6162 0.5890 0.7965 0.182 Uiso 1 1 calc R
H24B H 0.6549 0.6258 0.7693 0.182 Uiso 1 1 calc R
H24C H 0.6396 0.6505 0.8191 0.182 Uiso 1 1 calc R
C25 C 0.8054(8) 0.6721(12) 0.7337(9) 0.068(7) Uiso 1 1 d .
H25A H 0.8088 0.6313 0.7165 0.081 Uiso 1 1 calc R
H25B H 0.7825 0.6980 0.7178 0.081 Uiso 1 1 calc R
C26 C 0.8482(9) 0.7075(14) 0.7323(10) 0.081(8) Uiso 1 1 d .
H26A H 0.8713 0.6840 0.7498 0.097 Uiso 1 1 calc R
H26B H 0.8448 0.7509 0.7458 0.097 Uiso 1 1 calc R
C27 C 0.8622(9) 0.7125(13) 0.6771(10) 0.075(8) Uiso 1 1 d .
H27A H 0.8692 0.6691 0.6650 0.090 Uiso 1 1 calc R
H27B H 0.8370 0.7300 0.6591 0.090 Uiso 1 1 calc R
C28 C 0.9051(9) 0.7590(13) 0.6716(10) 0.082(8) Uiso 1 1 d .
H28A H 0.9138 0.7611 0.6391 0.124 Uiso 1 1 calc R
H28B H 0.9298 0.7417 0.6898 0.124 Uiso 1 1 calc R
H28C H 0.8977 0.8022 0.6826 0.124 Uiso 1 1 calc R
C29 C 0.8219(9) 0.6096(12) 0.8077(10) 0.076(8) Uiso 1 1 d .
H29A H 0.8508 0.6318 0.8109 0.091 Uiso 1 1 calc R
H29B H 0.8108 0.6007 0.8392 0.091 Uiso 1 1 calc R
C30 C 0.8302(9) 0.5448(13) 0.7838(10) 0.080(8) Uiso 1 1 d .
H30A H 0.8350 0.5511 0.7503 0.096 Uiso 1 1 calc R
H30B H 0.8045 0.5158 0.7882 0.096 Uiso 1 1 calc R
C31 C 0.8753(13) 0.514(2) 0.8080(16) 0.149(15) Uiso 1 1 d .
H31A H 0.9016 0.5399 0.7999 0.179 Uiso 1 1 calc R
H31B H 0.8721 0.5139 0.8419 0.179 Uiso 1 1 calc R
C32 C 0.8824(18) 0.442(3) 0.790(2) 0.23(2) Uiso 1 1 d .
H32A H 0.9091 0.4236 0.8047 0.339 Uiso 1 1 calc R
H32B H 0.8858 0.4416 0.7568 0.339 Uiso 1 1 calc R
H32C H 0.8565 0.4156 0.7989 0.339 Uiso 1 1 calc R
C33 C 0.7613(8) 0.9680(12) 1.0067(10) 0.069(7) Uiso 1 1 d .
H33A H 0.7773 0.9743 0.9772 0.083 Uiso 1 1 calc R
H33B H 0.7788 0.9374 1.0254 0.083 Uiso 1 1 calc R
C34 C 0.7596(9) 1.0339(13) 1.0327(11) 0.082(8) Uiso 1 1 d .
H34A H 0.7456 1.0282 1.0634 0.098 Uiso 1 1 calc R
H34B H 0.7418 1.0653 1.0150 0.098 Uiso 1 1 calc R
C35 C 0.8088(10) 1.0594(15) 1.0386(12) 0.095(10) Uiso 1 1 d .
H35A H 0.8279 1.0248 1.0511 0.114 Uiso 1 1 calc R
H35B H 0.8208 1.0725 1.0082 0.114 Uiso 1 1 calc R
C36 C 0.8087(13) 1.1152(18) 1.0705(15) 0.146(15) Uiso 1 1 d .
H36A H 0.8391 1.1307 1.0747 0.219 Uiso 1 1 calc R
H36B H 0.7965 1.1020 1.1004 0.219 Uiso 1 1 calc R
H36C H 0.7903 1.1496 1.0575 0.219 Uiso 1 1 calc R
C37 C 0.7223(8) 0.8707(12) 0.9743(10) 0.075(8) Uiso 1 1 d .
H37A H 0.7409 0.8765 0.9465 0.090 Uiso 1 1 calc R
H37B H 0.7397 0.8445 0.9963 0.090 Uiso 1 1 calc R
C38 C 0.6828(10) 0.8325(14) 0.9606(12) 0.098(10) Uiso 1 1 d .
H38A H 0.6647 0.8581 0.9387 0.117 Uiso 1 1 calc R
H38B H 0.6644 0.8243 0.9882 0.117 Uiso 1 1 calc R
C39 C 0.6948(9) 0.7665(13) 0.9375(11) 0.082(8) Uiso 1 1 d .
H39A H 0.7113 0.7742 0.9085 0.099 Uiso 1 1 calc R
H39B H 0.7141 0.7413 0.9584 0.099 Uiso 1 1 calc R
C40 C 0.6538(11) 0.7299(15) 0.9275(12) 0.112(11) Uiso 1 1 d .
H40A H 0.6616 0.6890 0.9128 0.168 Uiso 1 1 calc R
H40B H 0.6348 0.7549 0.9069 0.168 Uiso 1 1 calc R
H40C H 0.6380 0.7214 0.9564 0.168 Uiso 1 1 calc R
C41 C 0.6874(8) 0.9825(12) 0.9633(9) 0.063(7) Uiso 1 1 d .
H41A H 0.6844 1.0255 0.9776 0.076 Uiso 1 1 calc R
H41B H 0.6573 0.9645 0.9590 0.076 Uiso 1 1 calc R
C42 C 0.7114(13) 0.9891(19) 0.9146(15) 0.135(14) Uiso 1 1 d .
H42A H 0.7438 0.9944 0.9197 0.162 Uiso 1 1 calc R
H42B H 0.7070 0.9489 0.8970 0.162 Uiso 1 1 calc R
C43 C 0.6942(12) 1.0461(17) 0.8857(14) 0.124(13) Uiso 1 1 d .
H43A H 0.6967 1.0345 0.8527 0.149 Uiso 1 1 calc R
H43B H 0.6623 1.0521 0.8926 0.149 Uiso 1 1 calc R
C44 C 0.7157(12) 1.1045(17) 0.8923(15) 0.134(13) Uiso 1 1 d .
H44A H 0.7023 1.1371 0.8723 0.200 Uiso 1 1 calc R
H44B H 0.7472 1.0999 0.8846 0.200 Uiso 1 1 calc R
H44C H 0.7127 1.1177 0.9246 0.200 Uiso 1 1 calc R
C45 C 0.6882(8) 0.9308(12) 1.0422(9) 0.060(7) Uiso 1 1 d .
H45A H 0.6804 0.9744 1.0532 0.073 Uiso 1 1 calc R
H45B H 0.6602 0.9077 1.0357 0.073 Uiso 1 1 calc R
C46 C 0.7131(11) 0.8949(16) 1.0815(13) 0.113(11) Uiso 1 1 d .
H46A H 0.7209 0.8508 1.0715 0.136 Uiso 1 1 calc R
H46B H 0.7409 0.9180 1.0894 0.136 Uiso 1 1 calc R
C47 C 0.6829(12) 0.8924(17) 1.1227(12) 0.114(11) Uiso 1 1 d .
H47A H 0.6570 0.8643 1.1164 0.136 Uiso 1 1 calc R
H47B H 0.6718 0.9359 1.1304 0.136 Uiso 1 1 calc R
C48 C 0.7126(12) 0.8633(17) 1.1655(13) 0.130(13) Uiso 1 1 d .
H48A H 0.6943 0.8615 1.1934 0.195 Uiso 1 1 calc R
H48B H 0.7383 0.8912 1.1709 0.195 Uiso 1 1 calc R
H48C H 0.7228 0.8200 1.1576 0.195 Uiso 1 1 calc R
C49 C 0.5707(11) 1.2221(15) 0.4067(12) 0.108(11) Uiso 1 1 d .
H49A H 0.5428 1.2030 0.3949 0.129 Uiso 1 1 calc R
H49B H 0.5897 1.1863 0.4174 0.129 Uiso 1 1 calc R
C50 C 0.5965(13) 1.2586(19) 0.3627(14) 0.135(14) Uiso 1 1 d .
H50A H 0.5746 1.2818 0.3435 0.162 Uiso 1 1 calc R
H50B H 0.6183 1.2901 0.3747 0.162 Uiso 1 1 calc R
C51 C 0.6196(15) 1.209(2) 0.3346(17) 0.160(17) Uiso 1 1 d .
H51A H 0.5976 1.1766 0.3249 0.192 Uiso 1 1 calc R
H51B H 0.6420 1.1875 0.3542 0.192 Uiso 1 1 calc R
C52 C 0.643(2) 1.237(3) 0.291(2) 0.27(3) Uiso 1 1 d .
H52A H 0.6584 1.2015 0.2742 0.403 Uiso 1 1 calc R
H52B H 0.6655 1.2688 0.2998 0.403 Uiso 1 1 calc R
H52C H 0.6214 1.2565 0.2702 0.403 Uiso 1 1 calc R
C53 C 0.5363(10) 1.3256(15) 0.4295(12) 0.100(10) Uiso 1 1 d .
H53A H 0.5340 1.3547 0.4563 0.120 Uiso 1 1 calc R
H53B H 0.5566 1.3465 0.4071 0.120 Uiso 1 1 calc R
C54 C 0.4922(14) 1.322(2) 0.4080(18) 0.168(17) Uiso 1 1 d .
H54A H 0.4719 1.3024 0.4307 0.202 Uiso 1 1 calc R
H54B H 0.4944 1.2921 0.3817 0.202 Uiso 1 1 calc R
C55 C 0.4680(18) 1.388(3) 0.389(2) 0.22(2) Uiso 1 1 d .
H55A H 0.4361 1.3808 0.3817 0.261 Uiso 1 1 calc R
H55B H 0.4712 1.4243 0.4104 0.261 Uiso 1 1 calc R
C56 C 0.495(2) 1.396(3) 0.347(2) 0.29(3) Uiso 1 1 d .
H56A H 0.4854 1.4343 0.3305 0.429 Uiso 1 1 calc R
H56B H 0.4914 1.3580 0.3272 0.429 Uiso 1 1 calc R
H56C H 0.5263 1.4001 0.3557 0.429 Uiso 1 1 calc R
C57 C 0.6015(12) 1.2830(17) 0.4722(13) 0.123(13) Uiso 1 1 d .
H57A H 0.5921 1.3074 0.4998 0.148 Uiso 1 1 calc R
H57B H 0.6181 1.3131 0.4521 0.148 Uiso 1 1 calc R
C58 C 0.6362(12) 1.2270(17) 0.4892(14) 0.120(12) Uiso 1 1 d .
H58A H 0.6401 1.2333 0.5227 0.144 Uiso 1 1 calc R
H58B H 0.6203 1.1857 0.4854 0.144 Uiso 1 1 calc R
C59 C 0.680(3) 1.217(3) 0.470(3) 0.29(4) Uiso 1 1 d .
H59A H 0.6945 1.1824 0.4885 0.343 Uiso 1 1 calc R
H59B H 0.6768 1.2010 0.4385 0.343 Uiso 1 1 calc R
C60 C 0.7019(19) 1.255(3) 0.469(2) 0.23(3) Uiso 1 1 d .
H60A H 0.7280 1.2437 0.4510 0.351 Uiso 1 1 calc R
H60B H 0.7113 1.2660 0.5008 0.351 Uiso 1 1 calc R
H60C H 0.6871 1.2925 0.4556 0.351 Uiso 1 1 calc R
C61 C 0.5277(10) 1.2239(13) 0.4782(10) 0.084(9) Uiso 1 1 d .
H61A H 0.5426 1.1832 0.4868 0.101 Uiso 1 1 calc R
H61B H 0.5011 1.2124 0.4598 0.101 Uiso 1 1 calc R
C62 C 0.5111(12) 1.2578(19) 0.5246(14) 0.132(13) Uiso 1 1 d .
H62A H 0.5374 1.2705 0.5429 0.158 Uiso 1 1 calc R
H62B H 0.4948 1.2975 0.5164 0.158 Uiso 1 1 calc R
C63 C 0.4812(11) 1.2158(16) 0.5543(12) 0.103(10) Uiso 1 1 d .
H63A H 0.4991 1.1790 0.5653 0.123 Uiso 1 1 calc R
H63B H 0.4726 1.2412 0.5818 0.123 Uiso 1 1 calc R
C64 C 0.4407(13) 1.190(2) 0.5339(16) 0.159(17) Uiso 1 1 d .
H64A H 0.4252 1.1635 0.5566 0.238 Uiso 1 1 calc R
H64B H 0.4483 1.1641 0.5069 0.238 Uiso 1 1 calc R
H64C H 0.4214 1.2257 0.5244 0.238 Uiso 1 1 calc R
C65 C 0.4604(9) 0.1538(13) 1.2151(10) 0.075(8) Uiso 1 1 d .
H65A H 0.4876 0.1621 1.2334 0.090 Uiso 1 1 calc R
H65B H 0.4451 0.1166 1.2293 0.090 Uiso 1 1 calc R
C66 C 0.4288(12) 0.2147(17) 1.2196(13) 0.121(12) Uiso 1 1 d .
H66A H 0.3980 0.2037 1.2106 0.145 Uiso 1 1 calc R
H66B H 0.4395 0.2502 1.1997 0.145 Uiso 1 1 calc R
C67 C 0.4313(17) 0.237(3) 1.2788(19) 0.19(2) Uiso 1 1 d .
H67A H 0.4608 0.2292 1.2930 0.231 Uiso 1 1 calc R
H67B H 0.4210 0.2812 1.2849 0.231 Uiso 1 1 calc R
C68 C 0.4011(16) 0.192(2) 1.289(2) 0.20(2) Uiso 1 1 d .
H68A H 0.3953 0.1923 1.3224 0.303 Uiso 1 1 calc R
H68B H 0.4125 0.1493 1.2803 0.303 Uiso 1 1 calc R
H68C H 0.3735 0.2004 1.2724 0.303 Uiso 1 1 calc R
C69 C 0.5042(10) 0.0764(13) 1.1703(11) 0.085(9) Uiso 1 1 d .
H69A H 0.4871 0.0424 1.1861 0.101 Uiso 1 1 calc R
H69B H 0.5294 0.0879 1.1906 0.101 Uiso 1 1 calc R
C70 C 0.5235(11) 0.0475(16) 1.1256(12) 0.108(11) Uiso 1 1 d .
H70A H 0.5379 0.0817 1.1071 0.130 Uiso 1 1 calc R
H70B H 0.4993 0.0285 1.1069 0.130 Uiso 1 1 calc R
C71 C 0.5592(14) -0.007(2) 1.1387(16) 0.152(16) Uiso 1 1 d .
H71A H 0.5477 -0.0340 1.1640 0.183 Uiso 1 1 calc R
H71B H 0.5652 -0.0344 1.1116 0.183 Uiso 1 1 calc R
C72 C 0.603(2) 0.029(3) 1.154(2) 0.27(3) Uiso 1 1 d .
H72A H 0.6258 -0.0033 1.1625 0.400 Uiso 1 1 calc R
H72B H 0.5969 0.0557 1.1813 0.400 Uiso 1 1 calc R
H72C H 0.6142 0.0556 1.1291 0.400 Uiso 1 1 calc R
C73 C 0.4978(10) 0.1900(14) 1.1388(12) 0.096(10) Uiso 1 1 d .
H73A H 0.4764 0.2260 1.1363 0.116 Uiso 1 1 calc R
H73B H 0.5041 0.1747 1.1071 0.116 Uiso 1 1 calc R
C74 C 0.5441(15) 0.218(2) 1.1609(18) 0.171(18) Uiso 1 1 d .
H74A H 0.5378 0.2303 1.1932 0.205 Uiso 1 1 calc R
H74B H 0.5655 0.1817 1.1620 0.205 Uiso 1 1 calc R
C75 C 0.569(2) 0.278(4) 1.136(3) 0.28(3) Uiso 1 1 d .
H75A H 0.5807 0.2669 1.1053 0.335 Uiso 1 1 calc R
H75B H 0.5494 0.3165 1.1339 0.335 Uiso 1 1 calc R
C76 C 0.600(4) 0.283(6) 1.168(4) 0.56(10) Uiso 1 1 d .
H76A H 0.6158 0.3236 1.1644 0.840 Uiso 1 1 calc R
H76B H 0.6207 0.2471 1.1653 0.840 Uiso 1 1 calc R
H76C H 0.5859 0.2817 1.1988 0.840 Uiso 1 1 calc R
C77 C 0.4325(10) 0.1157(15) 1.1378(12) 0.095(10) Uiso 1 1 d .
H77A H 0.4138 0.1546 1.1346 0.114 Uiso 1 1 calc R
H77B H 0.4420 0.1031 1.1064 0.114 Uiso 1 1 calc R
C78 C 0.4038(13) 0.0626(18) 1.1568(15) 0.131(13) Uiso 1 1 d .
H78A H 0.4067 0.0633 1.1908 0.157 Uiso 1 1 calc R
H78B H 0.4163 0.0213 1.1460 0.157 Uiso 1 1 calc R
C79 C 0.3530(15) 0.063(2) 1.1448(18) 0.171(18) Uiso 1 1 d .
H79A H 0.3421 0.1080 1.1459 0.205 Uiso 1 1 calc R
H79B H 0.3491 0.0474 1.1128 0.205 Uiso 1 1 calc R
C80 C 0.3248(19) 0.023(3) 1.176(2) 0.24(3) Uiso 1 1 d .
H80A H 0.2937 0.0260 1.1667 0.355 Uiso 1 1 calc R
H80B H 0.3279 0.0385 1.2079 0.355 Uiso 1 1 calc R
H80C H 0.3345 -0.0219 1.1745 0.355 Uiso 1 1 calc R
C81 C 0.6406(10) 1.2132(15) 0.6816(11) 0.094(10) Uiso 1 1 d .
H81A H 0.6305 1.2507 0.6635 0.112 Uiso 1 1 calc R
H81B H 0.6601 1.1874 0.6613 0.112 Uiso 1 1 calc R
C82 C 0.6006(11) 1.1732(16) 0.6926(12) 0.108(11) Uiso 1 1 d .
H82A H 0.5822 1.1964 0.7155 0.129 Uiso 1 1 calc R
H82B H 0.6106 1.1325 0.7070 0.129 Uiso 1 1 calc R
C83 C 0.5704(10) 1.1565(16) 0.6490(12) 0.104(10) Uiso 1 1 d .
H83A H 0.5612 1.1966 0.6334 0.125 Uiso 1 1 calc R
H83B H 0.5876 1.1303 0.6267 0.125 Uiso 1 1 calc R
C84 C 0.5291(13) 1.1190(19) 0.6647(16) 0.159(16) Uiso 1 1 d .
H84A H 0.5107 1.1087 0.6379 0.239 Uiso 1 1 calc R
H84B H 0.5120 1.1453 0.6864 0.239 Uiso 1 1 calc R
H84C H 0.5384 1.0792 0.6800 0.239 Uiso 1 1 calc R
C85 C 0.7048(9) 1.2840(13) 0.6952(10) 0.081(8) Uiso 1 1 d .
H85A H 0.7199 1.2576 0.6716 0.097 Uiso 1 1 calc R
H85B H 0.6880 1.3180 0.6789 0.097 Uiso 1 1 calc R
C86 C 0.7394(11) 1.3154(16) 0.7242(13) 0.115(12) Uiso 1 1 d .
H86A H 0.7548 1.2798 0.7402 0.137 Uiso 1 1 calc R
H86B H 0.7228 1.3389 0.7484 0.137 Uiso 1 1 calc R
C87 C 0.7821(19) 1.369(3) 0.707(2) 0.22(3) Uiso 1 1 d .
H87A H 0.7714 1.4119 0.6980 0.268 Uiso 1 1 calc R
H87B H 0.8073 1.3711 0.7286 0.268 Uiso 1 1 calc R
C88 C 0.7882(19) 1.334(3) 0.676(2) 0.23(3) Uiso 1 1 d .
H88A H 0.8117 1.3517 0.6559 0.343 Uiso 1 1 calc R
H88B H 0.7607 1.3299 0.6575 0.343 Uiso 1 1 calc R
H88C H 0.7971 1.2916 0.6869 0.343 Uiso 1 1 calc R
C89 C 0.6920(11) 1.1844(15) 0.7461(12) 0.102(10) Uiso 1 1 d .
H89A H 0.6684 1.1574 0.7599 0.122 Uiso 1 1 calc R
H89B H 0.7094 1.2026 0.7719 0.122 Uiso 1 1 calc R
C90 C 0.7228(13) 1.1399(19) 0.7190(15) 0.144(14) Uiso 1 1 d .
H90A H 0.7441 1.1661 0.7011 0.173 Uiso 1 1 calc R
H90B H 0.7050 1.1143 0.6969 0.173 Uiso 1 1 calc R
C91 C 0.7500(17) 1.091(2) 0.7532(19) 0.19(2) Uiso 1 1 d .
H91A H 0.7629 1.1149 0.7797 0.229 Uiso 1 1 calc R
H91B H 0.7307 1.0565 0.7647 0.229 Uiso 1 1 calc R
C92 C 0.787(2) 1.065(3) 0.721(2) 0.26(3) Uiso 1 1 d .
H92A H 0.8057 1.0351 0.7376 0.393 Uiso 1 1 calc R
H92B H 0.8049 1.1011 0.7092 0.393 Uiso 1 1 calc R
H92C H 0.7730 1.0431 0.6945 0.393 Uiso 1 1 calc R
C93 C 0.6458(10) 1.2790(14) 0.7582(11) 0.094(10) Uiso 1 1 d .
H93A H 0.6682 1.2951 0.7803 0.112 Uiso 1 1 calc R
H93B H 0.6255 1.2502 0.7754 0.112 Uiso 1 1 calc R
C94 C 0.6178(10) 1.3383(15) 0.7403(12) 0.099(10) Uiso 1 1 d .
H94A H 0.6372 1.3679 0.7226 0.119 Uiso 1 1 calc R
H94B H 0.5937 1.3233 0.7197 0.119 Uiso 1 1 calc R
C95 C 0.5980(12) 1.3735(17) 0.7821(14) 0.124(13) Uiso 1 1 d .
H95A H 0.5745 1.3464 0.7958 0.149 Uiso 1 1 calc R
H95B H 0.6216 1.3793 0.8056 0.149 Uiso 1 1 calc R
C96 C 0.5784(12) 1.4395(16) 0.7699(13) 0.119(12) Uiso 1 1 d .
H96A H 0.5663 1.4596 0.7978 0.178 Uiso 1 1 calc R
H96B H 0.5546 1.4341 0.7472 0.178 Uiso 1 1 calc R
H96C H 0.6017 1.4670 0.7570 0.178 Uiso 1 1 calc R
C97 C 0.9806(16) 0.352(2) 1.1501(17) 0.162(16) Uiso 1 1 d .
C98 C 1.0151(16) 0.391(2) 1.1738(17) 0.159(17) Uiso 1 1 d .
C99 C 1.0636(16) 0.509(2) 1.1682(17) 0.161(16) Uiso 1 1 d .
O78 O 1.0217(9) 0.4536(14) 1.1642(10) 0.145(9) Uiso 1 1 d .

loop_
_atom_site_aniso_label
_atom_site_aniso_U_11
_atom_site_aniso_U_22
_atom_site_aniso_U_33
_atom_site_aniso_U_23
_atom_site_aniso_U_13
_atom_site_aniso_U_12
W1 0.0373(5) 0.0410(5) 0.0306(5) 0.0053(4) -0.0100(4) 0.0027(4)
W2 0.0467(5) 0.0353(5) 0.0331(5) 0.0013(4) -0.0039(4) 0.0134(4)
W3 0.0424(5) 0.0346(5) 0.0308(5) 0.0090(4) -0.0057(4) 0.0002(4)
W4 0.0342(5) 0.0442(5) 0.0307(5) 0.0032(4) 0.0046(4) 0.0129(4)
W5 0.0272(4) 0.0421(5) 0.0359(5) 0.0067(4) -0.0069(4) -0.0030(4)
W6 0.0426(5) 0.0406(5) 0.0258(5) -0.0057(4) -0.0083(4) 0.0033(4)
W7 0.0404(5) 0.0429(5) 0.0280(5) 0.0071(4) 0.0072(4) 0.0045(4)
W8 0.0353(5) 0.0346(5) 0.0396(5) 0.0086(4) -0.0085(4) -0.0070(4)
W9 0.0488(5) 0.0303(5) 0.0305(5) -0.0057(4) -0.0088(4) 0.0071(4)
W10 0.0478(5) 0.0282(5) 0.0329(5) 0.0035(4) -0.0028(4) 0.0046(4)
W11 0.0421(5) 0.0393(5) 0.0225(4) 0.0052(4) -0.0008(4) 0.0081(4)
W12 0.0328(5) 0.0400(5) 0.0297(5) 0.0044(4) -0.0014(4) 0.0109(4)
W13 0.0337(5) 0.0314(5) 0.0355(5) 0.0023(4) -0.0003(4) -0.0052(4)
W14 0.0322(5) 0.0418(5) 0.0235(5) 0.0049(4) 0.0047(4) 0.0035(4)
W15 0.0358(5) 0.0362(5) 0.0199(4) -0.0025(4) -0.0043(4) 0.0044(4)
W16 0.0246(4) 0.0376(5) 0.0307(5) -0.0004(4) -0.0038(4) 0.0001(4)
W17 0.0287(4) 0.0378(5) 0.0235(4) 0.0003(4) 0.0024(4) 0.0066(4)
W18 0.0418(5) 0.0288(5) 0.0263(5) -0.0038(4) -0.0017(4) 0.0022(4)
Nb1 0.0259(9) 0.0350(10) 0.0269(10) 0.0052(8) -0.0003(8) 0.0013(8)
Nb2 0.0300(10) 0.0294(10) 0.0292(10) 0.0028(8) -0.0083(8) -0.0010(8)
Nb3 0.0396(11) 0.0345(11) 0.0237(10) 0.0022(8) 0.0019(8) 0.0106(8)
Nb4 0.0232(9) 0.0319(10) 0.0263(10) 0.0025(8) -0.0003(8) 0.0022(7)
Nb5 0.0287(9) 0.0256(10) 0.0252(10) 0.0007(8) -0.0051(8) 0.0018(7)
Nb6 0.0296(10) 0.0325(10) 0.0195(9) -0.0004(8) -0.0001(8) 0.0054(8)
Si1 0.017(2) 0.024(3) 0.020(3) 0.002(2) -0.006(2) 0.000(2)
Si2 0.023(3) 0.020(3) 0.015(3) 0.001(2) -0.001(2) 0.004(2)
O2 0.046(9) 0.057(10) 0.036(9) 0.002(7) -0.002(7) 0.002(7)
O3 0.017(7) 0.049(9) 0.041(9) 0.010(7) 0.001(6) -0.006(6)
O4 0.053(9) 0.043(8) 0.016(7) 0.001(6) -0.014(6) 0.001(7)
O5 0.034(8) 0.032(8) 0.042(9) 0.020(6) -0.008(6) -0.001(6)
O6 0.084(11) 0.023(8) 0.052(10) 0.002(7) -0.005(8) 0.018(7)
O7 0.042(8) 0.023(8) 0.055(10) 0.009(6) 0.003(7) -0.003(6)
O8 0.035(8) 0.031(8) 0.046(9) 0.002(6) -0.004(7) 0.016(6)
O9 0.030(7) 0.034(8) 0.042(9) -0.004(6) 0.007(6) 0.011(6)
O10 0.067(10) 0.023(8) 0.039(9) 0.019(6) 0.001(7) -0.009(7)
O11 0.060(9) 0.026(7) 0.027(8) 0.004(6) 0.001(7) 0.004(6)
O12 0.053(9) 0.040(9) 0.055(10) 0.016(7) -0.017(8) 0.005(7)
O13 0.044(9) 0.086(11) 0.025(8) 0.002(7) 0.022(7) 0.032(8)
O14 0.045(8) 0.033(8) 0.025(8) -0.003(6) -0.007(6) 0.007(6)
O15 0.027(7) 0.045(8) 0.036(8) 0.014(7) -0.001(6) -0.003(6)
O16 0.034(7) 0.035(8) 0.031(8) -0.004(6) -0.004(6) -0.006(6)
O17 0.045(9) 0.053(9) 0.057(11) 0.002(8) 0.001(8) -0.008(7)
O18 0.042(8) 0.033(8) 0.038(8) 0.009(6) 0.005(7) 0.006(6)
O19 0.028(7) 0.023(7) 0.046(9) 0.008(6) -0.008(6) -0.004(5)
O20 0.065(10) 0.044(9) 0.027(8) -0.009(6) -0.016(7) -0.001(7)
O21 0.045(8) 0.026(7) 0.028(8) -0.004(6) -0.003(6) -0.003(6)
O22 0.046(8) 0.029(8) 0.043(9) 0.008(6) 0.004(7) -0.001(6)
O23 0.041(9) 0.062(10) 0.063(11) 0.044(8) 0.027(8) 0.020(7)
O24 0.058(9) 0.020(7) 0.029(8) 0.007(6) -0.001(7) -0.007(6)
O25 0.032(8) 0.046(9) 0.033(8) -0.003(6) 0.010(6) -0.004(6)
O26 0.053(9) 0.037(8) 0.068(11) 0.015(8) -0.032(9) -0.004(7)
O27 0.036(7) 0.022(7) 0.029(7) 0.000(6) -0.002(6) -0.004(5)
O28 0.063(9) 0.011(7) 0.045(9) 0.007(6) -0.017(7) 0.009(6)
O29 0.085(11) 0.018(7) 0.045(10) -0.007(6) -0.022(8) 0.013(7)
O30 0.065(9) 0.013(7) 0.022(7) -0.001(5) -0.012(7) -0.001(6)
O31 0.032(7) 0.010(6) 0.038(8) 0.004(5) -0.006(6) 0.004(5)
O32 0.025(7) 0.043(8) 0.036(8) 0.004(6) 0.001(6) 0.007(6)
O33 0.033(7) 0.033(8) 0.026(7) 0.002(6) 0.006(6) 0.007(6)
O34 0.038(7) 0.012(6) 0.036(8) -0.006(5) -0.004(6) 0.002(5)
O35 0.029(7) 0.037(8) 0.024(7) -0.011(6) -0.012(6) -0.001(6)
O36 0.037(7) 0.023(7) 0.026(7) 0.003(6) 0.002(6) 0.004(5)
O37 0.017(6) 0.032(7) 0.026(7) 0.005(6) 0.000(5) -0.004(5)
O38 0.037(7) 0.015(6) 0.022(7) -0.003(5) 0.005(6) 0.003(5)
O39 0.037(7) 0.019(7) 0.030(8) 0.004(5) 0.003(6) 0.003(5)
O40 0.040(8) 0.026(7) 0.023(7) -0.005(5) -0.008(6) 0.001(6)
O41 0.061(10) 0.089(11) 0.027(9) -0.008(8) -0.005(8) 0.012(8)
O42 0.037(8) 0.063(10) 0.033(9) 0.021(7) 0.004(7) 0.021(7)
O43 0.060(9) 0.037(8) 0.029(8) 0.008(6) 0.008(7) 0.024(7)
O44 0.050(8) 0.023(7) 0.020(7) -0.002(5) 0.000(6) -0.003(6)
O45 0.033(8) 0.038(8) 0.048(9) 0.010(7) -0.003(7) -0.003(6)
O46 0.049(9) 0.061(10) 0.025(8) -0.002(7) -0.001(7) 0.005(7)
O47 0.040(8) 0.038(8) 0.027(8) -0.006(6) -0.019(6) 0.013(6)
O48 0.023(7) 0.095(11) 0.019(8) -0.005(7) -0.005(6) -0.004(7)
O49 0.047(8) 0.035(8) 0.032(8) 0.002(6) 0.004(7) 0.010(6)
O50 0.048(9) 0.064(10) 0.025(8) 0.015(7) 0.001(7) 0.008(7)
O51 0.041(8) 0.024(7) 0.031(8) -0.001(6) 0.005(6) 0.007(6)
O52 0.013(7) 0.096(11) 0.022(8) -0.003(7) -0.001(5) 0.016(7)
O53 0.058(9) 0.024(8) 0.057(10) 0.002(7) 0.000(8) -0.003(6)
O54 0.055(9) 0.020(7) 0.030(8) -0.002(6) -0.001(7) -0.002(6)
O55 0.031(7) 0.025(7) 0.039(8) -0.005(6) 0.014(6) -0.019(6)
O56 0.027(7) 0.039(8) 0.036(8) 0.009(6) -0.006(6) 0.004(6)
O57 0.059(9) 0.066(10) 0.008(7) 0.001(6) 0.011(6) 0.014(7)
O58 0.032(7) 0.037(8) 0.036(8) 0.012(6) -0.003(6) 0.013(6)
O59 0.045(8) 0.030(7) 0.020(7) 0.009(6) 0.000(6) 0.007(6)
O60 0.013(6) 0.069(9) 0.019(7) 0.011(6) -0.009(5) 0.008(6)
O61 0.030(7) 0.052(9) 0.019(7) -0.004(6) -0.019(6) -0.002(6)
O62 0.047(8) 0.033(8) 0.021(7) -0.004(6) -0.013(6) -0.012(6)
O63 0.029(7) 0.065(9) 0.030(8) 0.005(7) -0.006(6) -0.015(7)
O64 0.015(6) 0.057(9) 0.037(8) 0.006(7) 0.007(6) 0.003(6)
O65 0.031(7) 0.024(7) 0.034(8) 0.002(6) -0.004(6) -0.009(5)
O66 0.025(7) 0.054(9) 0.046(9) -0.005(7) 0.005(6) 0.001(6)
O67 0.040(8) 0.029(7) 0.025(7) 0.006(6) 0.001(6) 0.008(6)
O68 0.033(7) 0.041(8) 0.022(7) 0.006(6) 0.000(6) 0.002(6)
O69 0.067(10) 0.014(7) 0.044(9) -0.002(6) 0.010(7) 0.001(6)
O70 0.028(7) 0.036(8) 0.022(7) -0.003(6) -0.003(5) -0.011(6)
O71 0.020(6) 0.038(8) 0.027(8) 0.004(6) 0.000(5) 0.003(5)
O72 0.037(7) 0.034(7) 0.021(7) 0.015(6) 0.002(6) 0.005(6)
O73 0.024(7) 0.034(7) 0.021(7) -0.006(6) 0.003(5) -0.008(5)
O74 0.020(6) 0.040(8) 0.032(8) 0.003(6) -0.001(6) 0.011(6)
O75 0.035(7) 0.024(7) 0.016(7) 0.000(5) 0.000(6) 0.006(5)
O76 0.020(6) 0.027(7) 0.019(7) 0.003(5) -0.006(5) -0.002(5)
O77 0.019(6) 0.019(7) 0.042(8) 0.000(6) -0.005(6) 0.005(5)

loop_
_atom_type_symbol
_atom_type_description
_atom_type_scat_dispersion_real
_atom_type_scat_dispersion_imag
_atom_type_scat_source
O O 0.0106 0.0060 'International Tables Vol C Tables 4.2.6.8 and 6.1.1.4'
H H 0.0000 0.0000 'International Tables Vol C Tables 4.2.6.8 and 6.1.1.4'
Si Si 0.0817 0.0704 'International Tables Vol C Tables 4.2.6.8 and 6.1.1.4'
Nb Nb -2.0727 0.6215 'International Tables Vol C Tables 4.2.6.8 and 6.1.1.4'
C C 0.0033 0.0016 'International Tables Vol C Tables 4.2.6.8 and 6.1.1.4'
W W -0.8490 6.8722 'International Tables Vol C Tables 4.2.6.8 and 6.1.1.4'
N N 0.0061 0.0033 'International Tables Vol C Tables 4.2.6.8 and 6.1.1.4'

loop_
_geom_angle_atom_site_label_1
_geom_angle_atom_site_label_2
_geom_angle_atom_site_label_3
_geom_angle
O1 W1 O2 101.8(6)
O1 W1 O5 101.8(6)
O2 W1 O5 91.6(6)
O1 W1 O3 101.2(6)
O2 W1 O3 88.8(6)
O5 W1 O3 156.4(5)
O1 W1 O4 100.9(6)
O2 W1 O4 157.3(5)
O5 W1 O4 83.6(5)
O3 W1 O4 87.0(5)
O1 W1 O37 172.6(5)
O2 W1 O37 73.5(5)
O5 W1 O37 84.3(5)
O3 W1 O37 73.2(5)
O4 W1 O37 83.9(4)
O6 W2 O8 101.5(6)
O6 W2 O7 100.2(6)
O8 W2 O7 90.4(6)
O6 W2 O9 102.5(6)
O8 W2 O9 84.5(5)
O7 W2 O9 157.2(5)
O6 W2 O2 101.5(6)
O8 W2 O2 156.9(5)
O7 W2 O2 87.5(6)
O9 W2 O2 88.6(6)
O6 W2 O37 172.2(6)
O8 W2 O37 83.6(5)
O7 W2 O37 73.7(5)
O9 W2 O37 83.7(4)
O2 W2 O37 73.8(5)
O10 W3 O11 102.2(6)
O10 W3 O7 100.1(6)
O11 W3 O7 157.7(5)
O10 W3 O3 99.9(6)
O11 W3 O3 88.7(5)
O7 W3 O3 87.8(6)
O10 W3 O12 102.5(6)
O11 W3 O12 86.2(6)
O7 W3 O12 88.8(6)
O3 W3 O12 157.7(6)
O10 W3 O37 171.3(5)
O11 W3 O37 84.1(5)
O7 W3 O37 73.8(5)
O3 W3 O37 74.0(4)
O12 W3 O37 83.8(5)
O13 W4 O9 102.0(6)
O13 W4 O16 99.7(6)
O9 W4 O16 158.1(5)
O13 W4 O15 100.5(6)
O9 W4 O15 89.9(5)
O16 W4 O15 88.6(5)
O13 W4 O14 103.5(6)
O9 W4 O14 84.4(5)
O16 W4 O14 88.2(5)
O15 W4 O14 156.0(5)
O13 W4 O39 170.8(6)
O9 W4 O39 85.0(4)
O16 W4 O39 73.7(5)
O15 W4 O39 73.4(5)
O14 W4 O39 82.8(5)
O17 W5 O19 100.0(6)
O17 W5 O18 103.5(6)
O19 W5 O18 89.5(5)
O17 W5 O5 103.1(6)
O19 W5 O5 156.9(5)
O18 W5 O5 83.9(5)
O17 W5 O15 100.4(6)
O19 W5 O15 87.8(5)
O18 W5 O15 156.0(5)
O5 W5 O15 89.3(5)
O17 W5 O39 169.6(6)
O19 W5 O39 72.7(4)
O18 W5 O39 84.1(5)
O5 W5 O39 84.6(5)
O15 W5 O39 72.4(4)
O20 W6 O4 101.9(6)
O20 W6 O22 101.0(6)
O4 W6 O22 87.3(5)
O20 W6 O21 100.3(6)
O4 W6 O21 157.8(5)
O22 W6 O21 89.0(5)
O20 W6 O18 103.5(6)
O4 W6 O18 85.6(5)
O22 W6 O18 155.4(6)
O21 W6 O18 88.8(5)
O20 W6 O38 171.3(5)
O4 W6 O38 85.0(4)
O22 W6 O38 73.6(5)
O21 W6 O38 73.0(4)
O18 W6 O38 82.3(5)
O23 W7 O25 100.6(6)
O23 W7 O11 102.3(6)
O25 W7 O11 157.1(5)
O23 W7 O22 101.1(7)
O25 W7 O22 89.3(5)
O11 W7 O22 87.5(5)
O23 W7 O24 102.9(7)
O25 W7 O24 89.8(5)
O11 W7 O24 84.0(5)
O22 W7 O24 155.7(5)
O23 W7 O38 171.6(6)
O25 W7 O38 73.5(4)
O11 W7 O38 83.9(5)
O22 W7 O38 73.2(5)
O24 W7 O38 83.3(5)
O26 W8 O12 101.8(6)
O26 W8 O27 99.3(6)
O12 W8 O27 158.9(5)
O26 W8 O24 103.5(7)
O12 W8 O24 84.8(6)
O27 W8 O24 90.1(5)
O26 W8 O28 99.1(7)
O12 W8 O28 88.4(6)
O27 W8 O28 88.6(5)
O24 W8 O28 157.3(5)
O26 W8 O40 170.2(6)
O12 W8 O40 84.6(5)
O27 W8 O40 74.5(4)
O24 W8 O40 84.3(5)
O28 W8 O40 73.5(5)
O29 W9 O14 102.7(6)
O29 W9 O8 101.7(6)
O14 W9 O8 85.0(5)
O29 W9 O30 99.3(6)
O14 W9 O30 91.1(5)
O8 W9 O30 159.0(5)
O29 W9 O28 100.2(6)
O14 W9 O28 157.0(5)
O8 W9 O28 88.3(5)
O30 W9 O28 87.3(5)
O29 W9 O40 171.1(6)
O14 W9 O40 84.3(5)
O8 W9 O40 84.3(5)
O30 W9 O40 74.7(4)
O28 W9 O40 73.1(5)
O41 W10 O45 103.1(6)
O41 W10 O42 99.5(6)
O45 W10 O42 91.8(6)
O41 W10 O44 101.4(6)
O45 W10 O44 83.8(6)
O42 W10 O44 159.0(5)
O41 W10 O43 101.7(6)
O45 W10 O43 155.1(5)
O42 W10 O43 86.9(6)
O44 W10 O43 88.6(5)
O41 W10 O74 170.3(6)
O45 W10 O74 83.5(4)
O42 W10 O74 72.8(5)
O44 W10 O74 86.3(4)
O43 W10 O74 72.4(4)
O46 W11 O48 102.6(6)
O46 W11 O47 101.3(6)
O48 W11 O47 90.8(5)
O46 W11 O42 98.7(6)
O48 W11 O42 158.5(5)
O47 W11 O42 87.4(5)
O46 W11 O49 102.0(6)
O48 W11 O49 85.2(5)
O47 W11 O49 156.7(5)
O42 W11 O49 88.0(5)
O46 W11 O74 170.3(5)
O48 W11 O74 85.6(5)
O47 W11 O74 73.2(4)
O42 W11 O74 73.4(5)
O49 W11 O74 83.6(5)
O50 W12 O51 101.9(6)
O50 W12 O43 99.6(6)
O51 W12 O43 90.1(5)
O50 W12 O52 103.2(6)
O51 W12 O52 86.6(5)
O43 W12 O52 157.2(5)
O50 W12 O47 100.5(6)
O51 W12 O47 157.6(5)
O43 W12 O47 87.4(5)
O52 W12 O47 87.2(5)
O50 W12 O74 169.4(5)
O51 W12 O74 86.2(5)
O43 W12 O74 73.4(5)
O52 W12 O74 83.9(4)
O47 W12 O74 71.7(5)
O53 W13 O54 103.3(6)
O53 W13 O55 101.7(6)
O54 W13 O55 95.5(5)
O53 W13 O45 101.4(6)
O54 W13 O45 87.3(6)
O55 W13 O45 155.5(5)
O53 W13 O56 96.2(6)
O54 W13 O56 159.8(5)
O55 W13 O56 85.5(5)
O45 W13 O56 83.7(5)
O53 W13 O76 167.5(6)
O54 W13 O76 88.9(4)
O55 W13 O76 73.8(4)
O45 W13 O76 81.9(4)
O56 W13 O76 72.0(4)
O57 W14 O59 104.8(6)
O57 W14 O49 101.2(6)
O59 W14 O49 88.2(5)
O57 W14 O58 102.1(6)
O59 W14 O58 92.2(5)
O49 W14 O58 155.8(5)
O57 W14 O56 96.9(6)
O59 W14 O56 158.2(5)
O49 W14 O56 85.6(5)
O58 W14 O56 85.1(5)
O57 W14 O76 167.5(5)
O59 W14 O76 86.8(4)
O49 W14 O76 83.7(5)
O58 W14 O76 72.2(4)
O56 W14 O76 71.8(4)
O60 W15 O62 101.2(5)
O60 W15 O61 100.9(5)
O62 W15 O61 90.6(5)
O60 W15 O59 101.8(5)
O62 W15 O59 89.8(5)
O61 W15 O59 156.8(5)
O60 W15 O48 101.6(5)
O62 W15 O48 156.9(5)
O61 W15 O48 88.5(5)
O59 W15 O48 82.2(5)
O60 W15 O75 172.8(5)
O62 W15 O75 73.8(4)
O61 W15 O75 74.3(4)
O59 W15 O75 83.5(4)
O48 W15 O75 83.8(4)
O63 W16 O64 103.0(6)
O63 W16 O65 99.9(6)
O64 W16 O65 89.4(5)
O63 W16 O61 101.4(6)
O64 W16 O61 155.6(5)
O65 W16 O61 87.4(5)
O63 W16 O52 103.9(6)
O64 W16 O52 85.0(5)
O65 W16 O52 156.2(5)
O61 W16 O52 88.3(5)
O63 W16 O75 170.4(5)
O64 W16 O75 82.9(4)
O65 W16 O75 72.4(4)
O61 W16 O75 73.0(4)
O52 W16 O75 84.0(4)
O66 W17 O68 101.4(6)
O66 W17 O64 103.1(6)
O68 W17 O64 92.7(5)
O66 W17 O67 100.4(6)
O68 W17 O67 88.0(5)
O64 W17 O67 155.8(5)
O66 W17 O51 100.2(6)
O68 W17 O51 158.3(5)
O64 W17 O51 84.8(5)
O67 W17 O51 85.7(5)
O66 W17 O77 171.7(5)
O68 W17 O77 73.7(5)
O64 W17 O77 83.9(4)
O67 W17 O77 73.0(4)
O51 W17 O77 84.7(4)
O69 W18 O67 101.7(6)
O69 W18 O70 99.7(6)
O67 W18 O70 89.7(5)
O69 W18 O44 101.1(5)
O67 W18 O44 92.1(5)
O70 W18 O44 158.3(5)
O69 W18 O54 101.3(6)
O67 W18 O54 157.1(5)
O70 W18 O54 86.1(5)
O44 W18 O54 83.8(5)
O69 W18 O77 171.7(5)
O67 W18 O77 74.1(4)
O70 W18 O77 73.4(4)
O44 W18 O77 86.3(4)
O54 W18 O77 83.1(4)
O32 Nb1 O31 100.2(5)
O32 Nb1 O16 102.7(5)
O31 Nb1 O16 91.1(5)
O32 Nb1 O19 99.9(5)
O31 Nb1 O19 159.3(5)
O16 Nb1 O19 89.2(5)
O32 Nb1 O33 97.8(5)
O31 Nb1 O33 85.8(5)
O16 Nb1 O33 159.5(5)
O19 Nb1 O33 86.7(5)
O32 Nb1 O39 174.0(5)
O31 Nb1 O39 85.5(4)
O16 Nb1 O39 75.3(5)
O19 Nb1 O39 74.5(4)
O33 Nb1 O39 84.2(4)
O35 Nb2 O30 102.0(5)
O35 Nb2 O31 98.7(5)
O30 Nb2 O31 91.0(5)
O35 Nb2 O27 103.0(5)
O30 Nb2 O27 88.4(5)
O31 Nb2 O27 158.0(5)
O35 Nb2 O34 99.2(5)
O30 Nb2 O34 158.8(5)
O31 Nb2 O34 86.6(5)
O27 Nb2 O34 86.0(5)
O35 Nb2 O40 176.2(5)
O30 Nb2 O40 75.5(4)
O31 Nb2 O40 84.3(4)
O27 Nb2 O40 74.2(5)
O34 Nb2 O40 83.3(4)
O36 Nb3 O33 99.6(5)
O36 Nb3 O21 101.8(5)
O33 Nb3 O21 90.1(5)
O36 Nb3 O25 100.1(5)
O33 Nb3 O25 160.0(5)
O21 Nb3 O25 88.9(5)
O36 Nb3 O34 97.2(5)
O33 Nb3 O34 87.7(5)
O21 Nb3 O34 161.0(5)
O25 Nb3 O34 86.7(5)
O36 Nb3 O38 175.2(5)
O33 Nb3 O38 84.9(4)
O21 Nb3 O38 76.4(5)
O25 Nb3 O38 75.5(5)
O34 Nb3 O38 84.6(4)
O71 Nb4 O32 100.3(5)
O71 Nb4 O58 91.2(5)
O32 Nb4 O58 101.7(5)
O71 Nb4 O72 87.7(5)
O32 Nb4 O72 99.6(5)
O58 Nb4 O72 158.6(5)
O71 Nb4 O55 159.1(5)
O32 Nb4 O55 100.5(5)
O58 Nb4 O55 86.7(5)
O72 Nb4 O55 86.8(5)
O71 Nb4 O76 86.0(4)
O32 Nb4 O76 172.9(5)
O58 Nb4 O76 74.6(4)
O72 Nb4 O76 83.9(4)
O55 Nb4 O76 73.4(5)
O73 Nb5 O35 100.5(5)
O73 Nb5 O65 90.6(5)
O35 Nb5 O65 101.5(5)
O73 Nb5 O71 88.0(5)
O35 Nb5 O71 99.7(5)
O65 Nb5 O71 158.7(5)
O73 Nb5 O62 158.5(5)
O35 Nb5 O62 101.0(5)
O65 Nb5 O62 86.2(5)
O71 Nb5 O62 87.4(5)
O73 Nb5 O75 84.4(4)
O35 Nb5 O75 174.1(4)
O65 Nb5 O75 75.0(4)
O71 Nb5 O75 83.7(4)
O62 Nb5 O75 74.2(5)
O72 Nb6 O36 100.0(5)
O72 Nb6 O73 87.9(5)
O36 Nb6 O73 100.7(5)
O72 Nb6 O70 92.5(5)
O36 Nb6 O70 99.7(5)
O73 Nb6 O70 159.2(5)
O72 Nb6 O68 161.1(5)
O36 Nb6 O68 98.9(5)
O73 Nb6 O68 86.7(5)
O70 Nb6 O68 86.3(5)
O72 Nb6 O77 85.7(4)
O36 Nb6 O77 173.1(5)
O73 Nb6 O77 83.3(4)
O70 Nb6 O77 76.0(4)
O68 Nb6 O77 75.6(4)
O37 Si1 O39 109.9(6)
O37 Si1 O40 107.1(6)
O39 Si1 O40 109.2(7)
O37 Si1 O38 110.7(7)
O39 Si1 O38 109.7(6)
O40 Si1 O38 110.3(6)
O75 Si2 O77 108.9(6)
O75 Si2 O76 110.2(6)
O77 Si2 O76 109.1(6)
O75 Si2 O74 108.7(6)
O77 Si2 O74 110.4(6)
O76 Si2 O74 109.6(6)
W1 O2 W2 123.5(7)
W1 O3 W3 122.9(7)
W6 O4 W1 151.5(7)
W1 O5 W5 155.4(7)
W2 O7 W3 122.0(6)
W2 O8 W9 152.7(7)
W4 O9 W2 153.4(7)
W7 O11 W3 153.5(7)
W8 O12 W3 151.0(8)
W9 O14 W4 152.4(7)
W4 O15 W5 123.7(6)
W4 O16 Nb1 119.9(7)
W5 O18 W6 152.6(7)
W5 O19 Nb1 121.3(6)
Nb3 O21 W6 119.5(6)
W6 O22 W7 123.6(7)
W8 O24 W7 153.4(8)
W7 O25 Nb3 119.6(6)
W8 O27 Nb2 120.4(6)
W8 O28 W9 122.3(6)
Nb2 O30 W9 120.0(6)
Nb1 O31 Nb2 152.7(7)
Nb1 O32 Nb4 136.6(7)
Nb3 O33 Nb1 149.3(7)
Nb3 O34 Nb2 147.3(6)
Nb5 O35 Nb2 137.3(6)
Nb3 O36 Nb6 137.1(7)
Si1 O37 W3 125.8(6)
Si1 O37 W2 126.4(6)
W3 O37 W2 90.6(4)
Si1 O37 W1 123.9(6)
W3 O37 W1 89.7(4)
W2 O37 W1 89.2(4)
Si1 O38 Nb3 126.5(6)
Si1 O38 W6 124.4(6)
Nb3 O38 W6 91.0(4)
Si1 O38 W7 123.5(6)
Nb3 O38 W7 91.3(4)
W6 O38 W7 89.5(4)
Si1 O39 Nb1 125.4(6)
Si1 O39 W4 125.0(6)
Nb1 O39 W4 91.1(4)
Si1 O39 W5 123.1(6)
Nb1 O39 W5 91.5(4)
W4 O39 W5 90.5(4)
Si1 O40 Nb2 124.8(6)
Si1 O40 W9 125.0(6)
Nb2 O40 W9 89.8(4)
Si1 O40 W8 124.9(7)
Nb2 O40 W8 90.7(4)
W9 O40 W8 91.1(4)
W10 O42 W11 122.6(7)
W12 O43 W10 123.3(6)
W10 O44 W18 153.4(7)
W10 O45 W13 153.1(8)
W11 O47 W12 123.7(6)
W11 O48 W15 154.3(7)
W14 O49 W11 150.1(7)
W12 O51 W17 150.8(6)
W12 O52 W16 152.1(7)
W13 O54 W18 149.1(7)
W13 O55 Nb4 120.6(6)
W14 O56 W13 119.1(6)
W14 O58 Nb4 121.8(6)
W14 O59 W15 152.2(7)
W15 O61 W16 123.6(6)
W15 O62 Nb5 120.5(6)
W16 O64 W17 154.1(7)
W16 O65 Nb5 121.7(6)
W18 O67 W17 124.3(6)
W17 O68 Nb6 119.0(6)
W18 O70 Nb6 119.2(6)
Nb4 O71 Nb5 149.8(7)
Nb6 O72 Nb4 149.2(7)
Nb5 O73 Nb6 149.3(6)
Si2 O74 W11 124.9(6)
Si2 O74 W12 124.8(6)
W11 O74 W12 91.4(4)
Si2 O74 W10 123.6(6)
W11 O74 W10 91.2(4)
W12 O74 W10 90.9(4)
Si2 O75 Nb5 125.0(6)
Si2 O75 W15 125.7(6)
Nb5 O75 W15 91.4(4)
Si2 O75 W16 124.1(6)
Nb5 O75 W16 90.9(4)
W15 O75 W16 88.9(4)
Si2 O76 Nb4 124.1(6)
Si2 O76 W13 122.8(6)
Nb4 O76 W13 92.1(4)
Si2 O76 W14 121.5(6)
Nb4 O76 W14 91.2(4)
W13 O76 W14 97.0(4)
Si2 O77 Nb6 126.1(6)
Si2 O77 W17 123.6(6)
Nb6 O77 W17 91.7(4)
Si2 O77 W18 124.8(6)
Nb6 O77 W18 91.4(4)
W17 O77 W18 88.5(4)
C5 N1 C13 111.0(18)
C5 N1 C1 109.1(18)
C13 N1 C1 110.1(18)
C5 N1 C9 106.0(18)
C13 N1 C9 113.5(17)
C1 N1 C9 107.0(18)
C17 N2 C29 109.4(18)
C17 N2 C25 109.0(17)
C29 N2 C25 109.6(18)
C17 N2 C21 112.0(17)
C29 N2 C21 110.7(17)
C25 N2 C21 105.9(17)
C37 N3 C33 109.2(18)
C37 N3 C45 110.2(18)
C33 N3 C45 109.0(19)
C37 N3 C41 111.3(19)
C33 N3 C41 110.1(18)
C45 N3 C41 106.9(17)
C49 N4 C57 111(2)
C49 N4 C61 108(2)
C57 N4 C61 112(2)
C49 N4 C53 109(2)
C57 N4 C53 107(2)
C61 N4 C53 110(2)
C69 N5 C65 108(2)
C69 N5 C73 112(2)
C65 N5 C73 113(2)
C69 N5 C77 109(2)
C65 N5 C77 108(2)
C73 N5 C77 106(2)
C89 N6 C93 108(2)
C89 N6 C81 110(2)
C93 N6 C81 116(2)
C89 N6 C85 112(2)
C93 N6 C85 109(2)
C81 N6 C85 102(2)
C2 C1 N1 117(2)
C1 C2 C3 108(3)
C4 C3 C2 122(4)
C6 C5 N1 121(2)
C5 C6 C7 114(2)
C6 C7 C8 116(3)
N1 C9 C10 112(2)
C11 C10 C9 110(2)
C10 C11 C12 119(3)
C14 C13 N1 114.1(19)
C13 C14 C15 109(2)
C16 C15 C14 114(2)
N2 C17 C18 117(2)
C19 C18 C17 112(2)
C18 C19 C20 112(3)
C22 C21 N2 112(2)
C23 C22 C21 112(3)
C24 C23 C22 112(3)
C26 C25 N2 113(2)
C25 C26 C27 106(2)
C28 C27 C26 110(2)
C30 C29 N2 117(2)
C29 C30 C31 107(2)
C32 C31 C30 110(4)
N3 C33 C34 115(2)
C33 C34 C35 108(2)
C36 C35 C34 109(3)
C38 C37 N3 119(2)
C37 C38 C39 113(2)
C40 C39 C38 110(2)
N3 C41 C42 110(2)
C43 C42 C41 113(3)
C44 C43 C42 116(4)
C46 C45 N3 115(2)
C47 C46 C45 108(3)
C46 C47 C48 106(3)
N4 C49 C50 116(3)
C51 C50 C49 109(3)
C50 C51 C52 114(4)
C54 C53 N4 120(3)
C53 C54 C55 120(4)
C56 C55 C54 97(5)
N4 C57 C58 118(3)
C59 C58 C57 125(4)
C60 C59 C58 119(8)
N4 C61 C62 118(2)
C63 C62 C61 114(3)
C64 C63 C62 118(3)
N5 C65 C66 117(2)
C65 C66 C67 105(3)
C68 C67 C66 90(4)
N5 C69 C70 118(3)
C69 C70 C71 109(3)
C72 C71 C70 108(4)
N5 C73 C74 116(3)
C75 C74 C73 119(5)
C76 C75 C74 94(9)
C78 C77 N5 117(3)
C77 C78 C79 118(3)
C80 C79 C78 114(4)
C82 C81 N6 119(3)
C81 C82 C83 114(3)
C84 C83 C82 110(3)
C86 C85 N6 116(3)
C85 C86 C87 128(3)
C88 C87 C86 87(5)
N6 C89 C90 120(3)
C89 C90 C91 111(4)
C92 C91 C90 102(4)
N6 C93 C94 117(3)
C95 C94 C93 109(3)
C96 C95 C94 113(3)
O78 C98 C97 122(4)
C98 O78 C99 138(3)

loop_
_geom_bond_atom_site_label_1
_geom_bond_atom_site_label_2
_geom_bond_distance
W1 O1 1.710(14)
W1 O2 1.885(14)
W1 O5 1.896(12)
W1 O3 1.903(11)
W1 O4 1.965(13)
W1 O37 2.424(11)
W2 O6 1.700(13)
W2 O8 1.902(13)
W2 O7 1.920(13)
W2 O9 1.925(13)
W2 O2 1.942(14)
W2 O37 2.377(11)
W3 O10 1.711(12)
W3 O11 1.908(12)
W3 O7 1.932(13)
W3 O3 1.940(12)
W3 O12 1.941(14)
W3 O37 2.364(11)
W4 O13 1.688(12)
W4 O9 1.895(13)
W4 O16 1.912(12)
W4 O15 1.914(13)
W4 O14 1.970(12)
W4 O39 2.380(12)
W5 O17 1.689(13)
W5 O19 1.906(12)
W5 O18 1.915(13)
W5 O5 1.918(12)
W5 O15 1.942(13)
W5 O39 2.408(12)
W6 O20 1.721(12)
W6 O4 1.911(12)
W6 O22 1.923(12)
W6 O21 1.932(12)
W6 O18 1.938(12)
W6 O38 2.406(11)
W7 O23 1.722(13)
W7 O25 1.894(13)
W7 O11 1.904(12)
W7 O22 1.931(13)
W7 O24 1.962(12)
W7 O38 2.420(11)
W8 O26 1.715(13)
W8 O12 1.903(13)
W8 O27 1.909(12)
W8 O24 1.911(12)
W8 O28 1.921(13)
W8 O40 2.381(12)
W9 O29 1.692(13)
W9 O14 1.875(13)
W9 O8 1.927(12)
W9 O30 1.930(12)
W9 O28 1.954(14)
W9 O40 2.374(11)
W10 O41 1.670(15)
W10 O45 1.896(12)
W10 O42 1.910(14)
W10 O44 1.914(12)
W10 O43 1.948(13)
W10 O74 2.375(12)
W11 O46 1.655(13)
W11 O48 1.856(15)
W11 O47 1.887(13)
W11 O42 1.929(14)
W11 O49 1.937(12)
W11 O74 2.339(12)
W12 O50 1.703(13)
W12 O51 1.860(12)
W12 O43 1.896(13)
W12 O52 1.896(14)
W12 O47 1.935(13)
W12 O74 2.370(11)
W13 O53 1.689(13)
W13 O54 1.865(13)
W13 O55 1.871(12)
W13 O45 1.922(12)
W13 O56 2.089(13)
W13 O76 2.378(10)
W14 O57 1.716(12)
W14 O59 1.856(12)
W14 O49 1.885(12)
W14 O58 1.920(11)
W14 O56 2.064(12)
W14 O76 2.403(11)
W15 O60 1.709(12)
W15 O62 1.877(12)
W15 O61 1.901(12)
W15 O59 1.961(12)
W15 O48 1.983(15)
W15 O75 2.392(11)
W16 O63 1.694(12)
W16 O64 1.903(13)
W16 O65 1.914(11)
W16 O61 1.928(12)
W16 O52 1.934(14)
W16 O75 2.427(11)
W17 O66 1.687(12)
W17 O68 1.887(12)
W17 O64 1.907(13)
W17 O67 1.951(12)
W17 O51 1.984(12)
W17 O77 2.422(11)
W18 O69 1.691(13)
W18 O67 1.878(12)
W18 O70 1.895(12)
W18 O44 1.927(12)
W18 O54 1.990(13)
W18 O77 2.427(11)
Nb1 O32 1.904(12)
Nb1 O31 1.925(11)
Nb1 O16 1.943(12)
Nb1 O19 1.958(12)
Nb1 O33 2.006(12)
Nb1 O39 2.292(11)
Nb2 O35 1.915(12)
Nb2 O30 1.921(12)
Nb2 O31 1.932(11)
Nb2 O27 1.969(12)
Nb2 O34 1.994(11)
Nb2 O40 2.350(12)
Nb3 O36 1.893(11)
Nb3 O33 1.917(12)
Nb3 O21 1.929(12)
Nb3 O25 1.989(12)
Nb3 O34 1.991(11)
Nb3 O38 2.269(11)
Nb4 O71 1.892(11)
Nb4 O32 1.922(12)
Nb4 O58 1.924(13)
Nb4 O72 1.943(12)
Nb4 O55 2.004(11)
Nb4 O76 2.297(10)
Nb5 O73 1.890(11)
Nb5 O35 1.907(12)
Nb5 O65 1.941(11)
Nb5 O71 1.960(11)
Nb5 O62 1.988(12)
Nb5 O75 2.297(11)
Nb6 O72 1.915(11)
Nb6 O36 1.919(12)
Nb6 O73 1.963(11)
Nb6 O70 1.989(12)
Nb6 O68 2.008(12)
Nb6 O77 2.251(12)
Si1 O37 1.620(12)
Si1 O39 1.625(12)
Si1 O40 1.628(12)
Si1 O38 1.629(12)
Si2 O75 1.625(12)
Si2 O77 1.628(13)
Si2 O76 1.636(11)
Si2 O74 1.652(12)
N1 C5 1.50(3)
N1 C13 1.51(3)
N1 C1 1.53(3)
N1 C9 1.56(3)
N2 C17 1.51(3)
N2 C29 1.52(3)
N2 C25 1.55(3)
N2 C21 1.59(3)
N3 C37 1.51(3)
N3 C33 1.53(3)
N3 C45 1.54(3)
N3 C41 1.55(3)
N4 C49 1.43(4)
N4 C57 1.49(4)
N4 C61 1.52(3)
N4 C53 1.54(3)
N5 C69 1.47(3)
N5 C65 1.51(3)
N5 C73 1.53(3)
N5 C77 1.53(3)
N6 C89 1.46(3)
N6 C93 1.49(3)
N6 C81 1.53(3)
N6 C85 1.58(3)
C1 C2 1.49(4)
C2 C3 1.55(5)
C3 C4 1.44(6)
C5 C6 1.47(3)
C6 C7 1.47(4)
C7 C8 1.56(4)
C9 C10 1.58(4)
C10 C11 1.44(4)
C11 C12 1.49(4)
C13 C14 1.48(3)
C14 C15 1.58(3)
C15 C16 1.50(4)
C17 C18 1.54(3)
C18 C19 1.45(3)
C19 C20 1.47(4)
C21 C22 1.50(3)
C22 C23 1.49(4)
C23 C24 1.31(4)
C25 C26 1.45(3)
C26 C27 1.62(4)
C27 C28 1.59(3)
C29 C30 1.51(3)
C30 C31 1.63(4)
C31 C32 1.56(5)
C33 C34 1.53(3)
C34 C35 1.55(4)
C35 C36 1.45(4)
C37 C38 1.45(3)
C38 C39 1.54(4)
C39 C40 1.45(4)
C41 C42 1.56(4)
C42 C43 1.51(4)
C43 C44 1.36(4)
C45 C46 1.52(4)
C46 C47 1.47(4)
C47 C48 1.61(4)
C49 C50 1.64(5)
C50 C51 1.45(5)
C51 C52 1.54(6)
C53 C54 1.44(4)
C54 C55 1.61(5)
C55 C56 1.44(7)
C57 C58 1.61(4)
C58 C59 1.42(7)
C59 C60 1.01(8)
C61 C62 1.57(4)
C62 C63 1.49(4)
C63 C64 1.43(4)
C65 C66 1.56(4)
C66 C67 1.74(6)
C67 C68 1.32(5)
C69 C70 1.51(4)
C70 C71 1.57(4)
C71 C72 1.55(6)
C73 C74 1.61(5)
C74 C75 1.59(7)
C75 C76 1.31(14)
C77 C78 1.47(4)
C78 C79 1.54(5)
C79 C80 1.47(6)
C81 C82 1.47(4)
C82 C83 1.57(4)
C83 C84 1.50(4)
C85 C86 1.46(4)
C86 C87 1.73(6)
C87 C88 1.15(7)
C89 C90 1.50(4)
C90 C91 1.60(5)
C91 C92 1.52(7)
C93 C94 1.55(4)
C94 C95 1.50(4)
C95 C96 1.51(4)
C97 C98 1.45(5)
C98 O78 1.33(4)
C99 O78 1.68(5)
